data_7010774
loop_
_publ_author_name
'Tran, Nguyet T.'
'Kawano, Masaki'
'Dahl, Lawrence F.'

_publ_section_title
;
 High-nuclearity palladium carbonyl trimethylphosphine clusters
 containing unprecedented face-condensed icosahedral-based
 transition-metal core geometries: proposed growth patterns from a
 centered Pd13 icosahedron&#x2020;
;
_journal_issue 19
_journal_name_full 'Journal of the Chemical Society, Dalton Transactions'
_journal_page_first 2731
_journal_paper_doi 10.1039/b103547a
_journal_year 2001
_chemical_formula_moiety '[Pd16 (CO)13 (PMe3)9] 2(MeOH) 3(H2O)'
_chemical_formula_sum 'C42 H95 O18 P9 Pd16'
_chemical_formula_weight 2869.31
_space_group_IT_number 159
_symmetry_cell_setting trigonal
_symmetry_space_group_name_Hall 'P 3 -2c'
_symmetry_space_group_name_H-M 'P 3 1 c'
_atom_sites_solution_hydrogens geom
_atom_sites_solution_primary direct
_atom_sites_solution_secondary difmap
_audit_creation_method SHELXL-97
_cell_angle_alpha 90.00
_cell_angle_beta 90.00
_cell_angle_gamma 120.00
_cell_formula_units_Z 2
_cell_length_a 15.6242(2)
_cell_length_b 15.6242(2)
_cell_length_c 20.2437(5)
_cell_measurement_reflns_used 7996
_cell_measurement_temperature 133(2)
_cell_measurement_theta_max 25.0
_cell_measurement_theta_min 3.0
_cell_volume 4279.73(13)
_computing_structure_refinement 'SHELXL-97 (Sheldrick, 1997)'
_computing_structure_solution 'SHELXS-97 (Sheldrick, 1990)'
_diffrn_ambient_temperature 133(2)
_diffrn_measured_fraction_theta_full 0.973
_diffrn_measured_fraction_theta_max 0.906
_diffrn_measurement_device 'Siemens P4/ccd'
_diffrn_measurement_method 'phi scan frames'
_diffrn_radiation_monochromator graphite
_diffrn_radiation_source 'sealed tube'
_diffrn_radiation_type MoK\a
_diffrn_radiation_wavelength 0.71073
_diffrn_reflns_av_R_equivalents 0.0541
_diffrn_reflns_av_sigmaI/netI 0.0284
_diffrn_reflns_limit_h_max 19
_diffrn_reflns_limit_h_min -17
_diffrn_reflns_limit_k_max 12
_diffrn_reflns_limit_k_min -18
_diffrn_reflns_limit_l_max 24
_diffrn_reflns_limit_l_min -11
_diffrn_reflns_number 8757
_diffrn_reflns_theta_full 25.00
_diffrn_reflns_theta_max 25.94
_diffrn_reflns_theta_min 1.81
_diffrn_standards_decay_% 0.3
_diffrn_standards_number 256
_exptl_absorpt_coefficient_mu 3.485
_exptl_absorpt_correction_T_max 0.773
_exptl_absorpt_correction_T_min 0.445
_exptl_absorpt_correction_type empirical
_exptl_crystal_colour black
_exptl_crystal_density_diffrn 2.227
_exptl_crystal_density_method 'not measured'
_exptl_crystal_description plate
_exptl_crystal_F_000 2724
_exptl_crystal_size_max 0.30
_exptl_crystal_size_mid 0.30
_exptl_crystal_size_min 0.15
_refine_diff_density_max 0.967
_refine_diff_density_min -0.832
_refine_diff_density_rms 0.145
_refine_ls_abs_structure_details 'Flack H D (1983), Acta Cryst. A39, 876-881'
_refine_ls_abs_structure_Flack 0.01(7)
_refine_ls_extinction_coef 0.00022(3)
_refine_ls_extinction_expression Fc^*^=kFc[1+0.001xFc^2^\l^3^/sin(2\q)]^-1/4^
_refine_ls_extinction_method SHELXL
_refine_ls_goodness_of_fit_ref 1.180
_refine_ls_hydrogen_treatment mixed
_refine_ls_matrix_type full
_refine_ls_number_parameters 270
_refine_ls_number_reflns 3240
_refine_ls_number_restraints 86
_refine_ls_restrained_S_all 1.178
_refine_ls_R_factor_all 0.0333
_refine_ls_R_factor_gt 0.0321
_refine_ls_shift/su_max 0.008
_refine_ls_shift/su_mean 0.000
_refine_ls_structure_factor_coef Fsqd
_refine_ls_weighting_details 'calc w=1/[\s^2^(Fo^2^)+(0.0348P)^2^+27.4739P] where P=(Fo^2^+2Fc^2^)/3'
_refine_ls_weighting_scheme calc
_refine_ls_wR_factor_gt 0.0841
_refine_ls_wR_factor_ref 0.0860
_reflns_number_gt 3189
_reflns_number_total 3240
_reflns_threshold_expression >2sigma(I)
_cod_data_source_file b103547a.txt
_cod_data_source_block pd16f
_cod_depositor_comments
;
The following automatic conversions were performed:
'_atom_site_symetry_multiplicity' tag replaced with
'_atom_site_symmetry_multiplicity'.

Automatic conversion script
Id: cif_correct_tags 1440 2010-10-19 06:21:57Z saulius 
;
_cod_database_code 7010774

loop_
_symmetry_equiv_pos_as_xyz
'x, y, z'
'-y, x-y, z'
'-x+y, -x, z'
'y, x, z+1/2'
'x-y, -y, z+1/2'
'-x, -x+y, z+1/2'

loop_
_atom_site_label
_atom_site_type_symbol
_atom_site_fract_x
_atom_site_fract_y
_atom_site_fract_z
_atom_site_U_iso_or_equiv
_atom_site_adp_type
_atom_site_occupancy
_atom_site_symmetry_multiplicity
_atom_site_calc_flag
_atom_site_refinement_flags
_atom_site_disorder_assembly
_atom_site_disorder_group
Pd1 Pd 0.62072(5) 0.40870(5) 0.35453(4) 0.02303(15) Uani 1 1 d . . .
Pd2 Pd 0.75575(4) 0.22466(4) 0.27247(4) 0.02310(15) Uani 1 1 d . . .
Pd3 Pd 0.58144(4) 0.45027(5) 0.22315(4) 0.02280(15) Uani 1 1 d . . .
Pd4 Pd 0.54706(4) 0.27259(5) 0.14021(4) 0.02306(15) Uani 1 1 d . . .
Pd5 Pd 0.6667 0.3333 0.24717(6) 0.0179(2) Uani 1 3 d S . .
Pd6 Pd 0.38578(4) 0.35678(5) 0.25295(4) 0.02906(17) Uani 1 1 d . . .
P1 P 0.5271(2) 0.4245(3) 0.43686(16) 0.0465(7) Uani 1 1 d . . .
P2 P 0.39518(17) 0.18771(18) 0.08704(15) 0.0316(6) Uani 1 1 d . . .
P3 P 0.24514(19) 0.3701(2) 0.2554(2) 0.0543(10) Uani 1 1 d . . .
O1 O 0.6667 0.3333 0.4764(6) 0.038(3) Uani 1 3 d S . .
C1 C 0.6667 0.3333 0.4193(9) 0.026(4) Uani 1 3 d S . .
C2 C 0.8862(7) 0.3437(7) 0.3084(6) 0.034(2) Uani 1 1 d . . .
O2 O 0.9606(5) 0.3449(5) 0.3241(4) 0.0371(17) Uani 1 1 d . . .
C3 C 0.5774(7) 0.4160(6) 0.1181(5) 0.028(2) Uani 1 1 d . . .
O3 O 0.5471(5) 0.4438(5) 0.0749(4) 0.0374(18) Uani 1 1 d . . .
C4 C 0.7887(9) 0.1171(7) 0.2807(6) 0.042(3) Uani 1 1 d . . .
O4 O 0.8606(5) 0.1144(6) 0.2920(8) 0.079(4) Uani 1 1 d . . .
C5 C 0.4742(6) 0.4910(7) 0.2154(6) 0.034(2) Uani 1 1 d . . .
O5 O 0.4819(5) 0.5645(5) 0.1944(5) 0.049(2) Uani 1 1 d . . .
C11 C 0.5966(12) 0.4938(14) 0.5074(11) 0.090(5) Uani 1 1 d U . .
H11A H 0.6431 0.5619 0.4942 0.108 Uiso 1 1 d R . .
H11B H 0.6334 0.4635 0.5257 0.108 Uiso 1 1 d R . .
H11C H 0.5514 0.4937 0.5410 0.108 Uiso 1 1 d R . .
C12 C 0.4516(8) 0.4798(10) 0.4149(7) 0.048(3) Uani 1 1 d U . .
H12A H 0.4922 0.5416 0.3908 0.057 Uiso 1 1 d R . .
H12B H 0.4256 0.4934 0.4552 0.057 Uiso 1 1 d R . .
H12C H 0.3964 0.4339 0.3868 0.057 Uiso 1 1 d R . .
C13 C 0.4352(12) 0.3100(14) 0.4726(11) 0.090(5) Uani 1 1 d U . .
H13A H 0.3838 0.2723 0.4398 0.108 Uiso 1 1 d R . .
H13B H 0.4056 0.3236 0.5110 0.108 Uiso 1 1 d R . .
H13C H 0.4660 0.2717 0.4866 0.108 Uiso 1 1 d R . .
C21 C 0.3141(7) 0.2402(9) 0.0927(7) 0.046(3) Uani 1 1 d U . .
H21A H 0.3061 0.2526 0.1392 0.055 Uiso 1 1 d R . .
H21B H 0.2493 0.1937 0.0739 0.055 Uiso 1 1 d R . .
H21C H 0.3431 0.3026 0.0681 0.055 Uiso 1 1 d R . .
C22 C 0.3163(8) 0.0610(8) 0.1174(6) 0.043(3) Uani 1 1 d U . .
H22A H 0.3009 0.0629 0.1642 0.051 Uiso 1 1 d R . .
H22B H 0.3510 0.0237 0.1125 0.051 Uiso 1 1 d R . .
H22C H 0.2548 0.0289 0.0919 0.051 Uiso 1 1 d R . .
C23 C 0.3980(10) 0.1705(10) 0.0011(7) 0.054(3) Uani 1 1 d U . .
H23A H 0.4249 0.1268 -0.0075 0.065 Uiso 1 1 d R . .
H23B H 0.4399 0.2346 -0.0202 0.065 Uiso 1 1 d R . .
H23C H 0.3308 0.1407 -0.0167 0.065 Uiso 1 1 d R . .
C31 C 0.2553(10) 0.4774(11) 0.2967(9) 0.065(4) Uani 1 1 d U . .
H31A H 0.3130 0.5372 0.2797 0.078 Uiso 1 1 d R . .
H31B H 0.2630 0.4721 0.3443 0.078 Uiso 1 1 d R . .
H31C H 0.1955 0.4812 0.2885 0.078 Uiso 1 1 d R . .
C32 C 0.2014(13) 0.3787(16) 0.1747(11) 0.094(5) Uani 1 1 d U . .
H32A H 0.2565 0.4292 0.1488 0.113 Uiso 1 1 d R . .
H32B H 0.1500 0.3967 0.1792 0.113 Uiso 1 1 d R . .
H32C H 0.1740 0.3147 0.1522 0.113 Uiso 1 1 d R . .
C33 C 0.1350(14) 0.2748(16) 0.2960(14) 0.109(6) Uani 1 1 d U . .
H33A H 0.1538 0.2538 0.3364 0.130 Uiso 1 1 d R . .
H33B H 0.1002 0.2182 0.2663 0.130 Uiso 1 1 d R . .
H33C H 0.0916 0.3011 0.3073 0.130 Uiso 1 1 d R . .
O1S O 0.1318(9) 0.0101(10) -0.0125(18) 0.212(11) Uani 0.673(18) 1 d PDU A 1
H1S H 0.0890 -0.0140 0.0175 0.254 Uiso 0.673(18) 1 d PR A 1
C1S C 0.139(3) -0.068(2) -0.045(2) 0.136(10) Uani 0.673(18) 1 d PDU A 1
H1SA H 0.1432 -0.1113 -0.0136 0.163 Uiso 0.673(18) 1 d PR A 1
H1SB H 0.0792 -0.1045 -0.0709 0.163 Uiso 0.673(18) 1 d PR A 1
H1SC H 0.1949 -0.0418 -0.0742 0.163 Uiso 0.673(18) 1 d PR A 1
O2S O 0.6667 0.3333 -0.054(3) 0.217(9) Uani 1 3 d SU . .
H2S H 0.6367 0.3697 -0.0386 0.261 Uiso 0.67 1 d PR . .
O3S O 0.0000 0.0000 0.155(2) 0.169(8) Uani 1 3 d SU . .
H3S H -0.0586 0.0094 0.1695 0.203 Uiso 0.67 1 d PR . .
O4S O -0.002(3) -0.122(2) -0.073(2) 0.084(9) Uani 0.327(18) 1 d PU A 2
H4S1 H -0.0051 -0.1236 -0.0245 0.101 Uiso 0.327(18) 1 d PR A 2
H4S2 H 0.0775 -0.1078 -0.0754 0.101 Uiso 0.327(18) 1 d PR A 2

loop_
_atom_site_aniso_label
_atom_site_aniso_U_11
_atom_site_aniso_U_22
_atom_site_aniso_U_33
_atom_site_aniso_U_23
_atom_site_aniso_U_13
_atom_site_aniso_U_12
Pd1 0.0235(3) 0.0225(3) 0.0245(4) -0.0027(3) 0.0015(3) 0.0126(2)
Pd2 0.0214(3) 0.0184(3) 0.0315(4) 0.0023(3) 0.0008(3) 0.0115(2)
Pd3 0.0196(3) 0.0204(3) 0.0309(4) -0.0008(3) -0.0017(3) 0.0120(2)
Pd4 0.0210(3) 0.0219(3) 0.0259(4) -0.0020(3) -0.0039(3) 0.0104(2)
Pd5 0.0166(3) 0.0166(3) 0.0205(5) 0.000 0.000 0.00829(13)
Pd6 0.0205(3) 0.0287(3) 0.0426(4) -0.0041(3) -0.0020(3) 0.0157(2)
P1 0.0523(13) 0.0758(17) 0.0318(16) -0.0029(14) 0.0063(13) 0.0473(13)
P2 0.0260(10) 0.0297(11) 0.0370(15) -0.0052(11) -0.0106(11) 0.0124(9)
P3 0.0299(11) 0.0534(15) 0.092(3) -0.0178(17) -0.0080(15) 0.0301(11)
O1 0.048(4) 0.048(4) 0.018(6) 0.000 0.000 0.024(2)
C1 0.022(4) 0.022(4) 0.035(10) 0.000 0.000 0.011(2)
C2 0.033(4) 0.025(4) 0.046(6) 0.005(4) 0.004(5) 0.016(4)
O2 0.027(3) 0.042(3) 0.050(5) 0.003(3) -0.007(3) 0.024(3)
C3 0.032(4) 0.022(4) 0.031(5) 0.006(4) -0.005(4) 0.014(3)
O3 0.044(3) 0.033(3) 0.038(4) 0.006(3) -0.007(3) 0.022(3)
C4 0.060(6) 0.018(4) 0.051(7) 0.007(4) -0.003(6) 0.021(4)
O4 0.040(4) 0.042(4) 0.168(12) -0.002(6) -0.031(6) 0.031(3)
C5 0.022(4) 0.034(5) 0.048(7) -0.009(5) -0.008(4) 0.015(4)
O5 0.044(3) 0.036(3) 0.086(7) 0.014(4) 0.005(4) 0.034(3)
C11 0.087(7) 0.115(8) 0.095(9) -0.023(7) 0.005(7) 0.071(6)
C12 0.043(4) 0.070(5) 0.046(6) -0.006(5) 0.003(4) 0.041(4)
C13 0.087(7) 0.099(8) 0.097(9) 0.018(7) 0.021(7) 0.055(6)
C21 0.038(4) 0.052(5) 0.054(6) -0.007(5) -0.011(5) 0.028(4)
C22 0.036(4) 0.047(5) 0.043(6) -0.004(4) -0.009(4) 0.019(4)
C23 0.051(5) 0.060(6) 0.044(6) 0.002(5) -0.007(5) 0.023(4)
C31 0.065(5) 0.075(6) 0.074(8) -0.008(6) -0.004(6) 0.049(5)
C32 0.089(7) 0.116(8) 0.096(9) -0.019(7) -0.017(7) 0.065(6)
C33 0.090(7) 0.113(8) 0.143(10) 0.001(7) 0.017(7) 0.066(6)
O1S 0.206(12) 0.213(12) 0.215(13) -0.001(9) -0.004(9) 0.105(8)
C1S 0.140(12) 0.130(12) 0.139(13) -0.006(9) -0.004(9) 0.069(8)
O2S 0.219(9) 0.219(9) 0.214(13) 0.000 0.000 0.110(4)
O3S 0.169(8) 0.169(8) 0.169(12) 0.000 0.000 0.085(4)
O4S 0.088(11) 0.079(11) 0.083(12) 0.002(8) 0.001(8) 0.039(7)

loop_
_atom_type_symbol
_atom_type_description
_atom_type_scat_dispersion_real
_atom_type_scat_dispersion_imag
_atom_type_scat_source
C C 0.0033 0.0016 'International Tables Vol C Tables 4.2.6.8 and 6.1.1.4'
H H 0.0000 0.0000 'International Tables Vol C Tables 4.2.6.8 and 6.1.1.4'
O O 0.0106 0.0060 'International Tables Vol C Tables 4.2.6.8 and 6.1.1.4'
P P 0.1023 0.0942 'International Tables Vol C Tables 4.2.6.8 and 6.1.1.4'
Pd Pd -0.9988 1.0072 'International Tables Vol C Tables 4.2.6.8 and 6.1.1.4'

loop_
_geom_angle_atom_site_label_1
_geom_angle_atom_site_label_2
_geom_angle_atom_site_label_3
_geom_angle
_geom_angle_site_symmetry_1
_geom_angle_site_symmetry_3
_geom_angle_publ_flag
C2 Pd1 C1 146.9(3) 2_655 . ?
C2 Pd1 P1 94.7(3) 2_655 . ?
C1 Pd1 P1 91.2(4) . . ?
C2 Pd1 Pd5 94.6(3) 2_655 . ?
C1 Pd1 Pd5 91.0(4) . . ?
P1 Pd1 Pd5 159.43(9) . . ?
C2 Pd1 Pd2 48.5(3) 2_655 2_655 ?
C1 Pd1 Pd2 109.6(2) . 2_655 ?
P1 Pd1 Pd2 137.81(9) . 2_655 ?
Pd5 Pd1 Pd2 59.53(2) . 2_655 ?
C2 Pd1 Pd1 110.6(2) 2_655 3_665 ?
C1 Pd1 Pd1 47.2(3) . 3_665 ?
P1 Pd1 Pd1 133.83(8) . 3_665 ?
Pd5 Pd1 Pd1 58.322(19) . 3_665 ?
Pd2 Pd1 Pd1 63.89(3) 2_655 3_665 ?
C2 Pd1 Pd1 152.7(3) 2_655 2_655 ?
C1 Pd1 Pd1 47.2(3) . 2_655 ?
P1 Pd1 Pd1 110.07(9) . 2_655 ?
Pd5 Pd1 Pd1 58.322(19) . 2_655 ?
Pd2 Pd1 Pd1 110.95(2) 2_655 2_655 ?
Pd1 Pd1 Pd1 60.0 3_665 2_655 ?
C2 Pd1 Pd3 48.9(3) 2_655 . ?
C1 Pd1 Pd3 150.4(4) . . ?
P1 Pd1 Pd3 115.16(9) . . ?
Pd5 Pd1 Pd3 59.57(3) . . ?
Pd2 Pd1 Pd3 59.94(2) 2_655 . ?
Pd1 Pd1 Pd3 110.50(2) 3_665 . ?
Pd1 Pd1 Pd3 107.68(2) 2_655 . ?
C2 Pd1 Pd2 108.1(3) 2_655 3_665 ?
C1 Pd1 Pd2 102.2(2) . 3_665 ?
P1 Pd1 Pd2 102.75(8) . 3_665 ?
Pd5 Pd1 Pd2 56.835(19) . 3_665 ?
Pd2 Pd1 Pd2 107.75(4) 2_655 3_665 ?
Pd1 Pd1 Pd2 104.93(2) 3_665 3_665 ?
Pd1 Pd1 Pd2 56.29(2) 2_655 3_665 ?
Pd3 Pd1 Pd2 60.77(2) . 3_665 ?
C4 Pd2 C2 100.0(4) . . ?
C4 Pd2 Pd6 49.6(3) . 2_655 ?
C2 Pd2 Pd6 149.0(3) . 2_655 ?
C4 Pd2 Pd5 165.1(3) . . ?
C2 Pd2 Pd5 94.9(3) . . ?
Pd6 Pd2 Pd5 115.67(3) 2_655 . ?
C4 Pd2 Pd1 132.5(4) . 3_665 ?
C2 Pd2 Pd1 48.8(3) . 3_665 ?
Pd6 Pd2 Pd1 144.37(4) 2_655 3_665 ?
Pd5 Pd2 Pd1 59.70(3) . 3_665 ?
C4 Pd2 Pd3 130.4(3) . 3_665 ?
C2 Pd2 Pd3 50.0(3) . 3_665 ?
Pd6 Pd2 Pd3 150.79(4) 2_655 3_665 ?
Pd5 Pd2 Pd3 60.35(2) . 3_665 ?
Pd1 Pd2 Pd3 62.02(3) 3_665 3_665 ?
C4 Pd2 Pd4 116.4(4) . 2_655 ?
C2 Pd2 Pd4 107.2(3) . 2_655 ?
Pd6 Pd2 Pd4 93.96(3) 2_655 2_655 ?
Pd5 Pd2 Pd4 57.51(3) . 2_655 ?
Pd1 Pd2 Pd4 107.92(3) 3_665 2_655 ?
Pd3 Pd2 Pd4 58.62(2) 3_665 2_655 ?
C4 Pd2 Pd3 106.7(3) . 2_655 ?
C2 Pd2 Pd3 153.2(3) . 2_655 ?
Pd6 Pd2 Pd3 57.20(2) 2_655 2_655 ?
Pd5 Pd2 Pd3 58.49(2) . 2_655 ?
Pd1 Pd2 Pd3 108.15(3) 3_665 2_655 ?
Pd3 Pd2 Pd3 110.66(4) 3_665 2_655 ?
Pd4 Pd2 Pd3 62.93(2) 2_655 2_655 ?
C4 Pd2 Pd1 118.3(4) . 2_655 ?
C2 Pd2 Pd1 106.9(3) . 2_655 ?
Pd6 Pd2 Pd1 87.40(3) 2_655 2_655 ?
Pd5 Pd2 Pd1 56.98(3) . 2_655 ?
Pd1 Pd2 Pd1 59.81(3) 3_665 2_655 ?
Pd3 Pd2 Pd1 108.95(3) 3_665 2_655 ?
Pd4 Pd2 Pd1 106.95(3) 2_655 2_655 ?
Pd3 Pd2 Pd1 57.84(2) 2_655 2_655 ?
C5 Pd3 C2 96.1(4) . 2_655 ?
C5 Pd3 C3 94.2(4) . . ?
C2 Pd3 C3 150.8(4) 2_655 . ?
C5 Pd3 Pd6 46.9(3) . . ?
C2 Pd3 Pd6 105.5(3) 2_655 . ?
C3 Pd3 Pd6 101.4(2) . . ?
C5 Pd3 Pd5 159.6(3) . . ?
C2 Pd3 Pd5 91.2(2) 2_655 . ?
C3 Pd3 Pd5 88.5(3) . . ?
Pd6 Pd3 Pd5 112.75(3) . . ?
C5 Pd3 Pd4 136.0(3) . 3_665 ?
C2 Pd3 Pd4 107.7(3) 2_655 3_665 ?
C3 Pd3 Pd4 48.9(2) . 3_665 ?
Pd6 Pd3 Pd4 145.48(3) . 3_665 ?
Pd5 Pd3 Pd4 57.94(3) . 3_665 ?
C5 Pd3 Pd2 137.9(3) . 2_655 ?
C2 Pd3 Pd2 47.2(2) 2_655 2_655 ?
C3 Pd3 Pd2 110.3(2) . 2_655 ?
Pd6 Pd3 Pd2 146.19(4) . 2_655 ?
Pd5 Pd3 Pd2 58.23(2) . 2_655 ?
Pd4 Pd3 Pd2 61.86(3) 3_665 2_655 ?
C5 Pd3 Pd1 115.8(3) . . ?
C2 Pd3 Pd1 46.5(3) 2_655 . ?
C3 Pd3 Pd1 145.8(3) . . ?
Pd6 Pd3 Pd1 89.03(3) . . ?
Pd5 Pd3 Pd1 57.67(3) . . ?
Pd4 Pd3 Pd1 107.34(3) 3_665 . ?
Pd2 Pd3 Pd1 58.04(2) 2_655 . ?
C5 Pd3 Pd2 103.1(3) . 3_665 ?
C2 Pd3 Pd2 106.4(3) 2_655 3_665 ?
C3 Pd3 Pd2 97.6(2) . 3_665 ?
Pd6 Pd3 Pd2 56.24(2) . 3_665 ?
Pd5 Pd3 Pd2 56.52(2) . 3_665 ?
Pd4 Pd3 Pd2 104.76(3) 3_665 3_665 ?
Pd2 Pd3 Pd2 106.76(4) 2_655 3_665 ?
Pd1 Pd3 Pd2 61.39(2) . 3_665 ?
C5 Pd3 Pd4 115.8(3) . . ?
C2 Pd3 Pd4 146.1(2) 2_655 . ?
C3 Pd3 Pd4 43.3(2) . . ?
Pd6 Pd3 Pd4 89.67(3) . . ?
Pd5 Pd3 Pd4 54.89(3) . . ?
Pd4 Pd3 Pd4 57.10(3) 3_665 . ?
Pd2 Pd3 Pd4 105.26(3) 2_655 . ?
Pd1 Pd3 Pd4 105.29(3) . . ?
Pd2 Pd3 Pd4 57.24(2) 3_665 . ?
C3 Pd4 C3 144.8(5) . 2_655 ?
C3 Pd4 P2 97.6(3) . . ?
C3 Pd4 P2 93.0(2) 2_655 . ?
C3 Pd4 Pd5 92.8(3) . . ?
C3 Pd4 Pd5 91.9(3) 2_655 . ?
P2 Pd4 Pd5 154.25(8) . . ?
C3 Pd4 Pd3 152.9(3) . 2_655 ?
C3 Pd4 Pd3 50.6(3) 2_655 2_655 ?
P2 Pd4 Pd3 104.00(7) . 2_655 ?
Pd5 Pd4 Pd3 60.98(2) . 2_655 ?
C3 Pd4 Pd4 49.1(3) . 3_665 ?
C3 Pd4 Pd4 106.3(2) 2_655 3_665 ?
P2 Pd4 Pd4 142.39(7) . 3_665 ?
Pd5 Pd4 Pd4 58.769(18) . 3_665 ?
Pd3 Pd4 Pd4 113.24(2) 2_655 3_665 ?
C3 Pd4 Pd4 107.5(3) . 2_655 ?
C3 Pd4 Pd4 47.8(2) 2_655 2_655 ?
P2 Pd4 Pd4 137.75(8) . 2_655 ?
Pd5 Pd4 Pd4 58.769(18) . 2_655 ?
Pd3 Pd4 Pd4 66.15(3) 2_655 2_655 ?
Pd4 Pd4 Pd4 60.0 3_665 2_655 ?
C3 Pd4 Pd2 102.4(3) . 3_665 ?
C3 Pd4 Pd2 109.6(3) 2_655 3_665 ?
P2 Pd4 Pd2 96.27(8) . 3_665 ?
Pd5 Pd4 Pd2 58.37(3) . 3_665 ?
Pd3 Pd4 Pd2 59.53(2) 2_655 3_665 ?
Pd4 Pd4 Pd2 106.64(2) 3_665 3_665 ?
Pd4 Pd4 Pd2 110.36(2) 2_655 3_665 ?
C3 Pd4 Pd3 45.7(3) . . ?
C3 Pd4 Pd3 149.2(3) 2_655 . ?
P2 Pd4 Pd3 116.02(8) . . ?
Pd5 Pd4 Pd3 57.579(19) . . ?
Pd3 Pd4 Pd3 108.87(4) 2_655 . ?
Pd4 Pd4 Pd3 56.75(2) 3_665 . ?
Pd4 Pd4 Pd3 105.75(2) 2_655 . ?
Pd2 Pd4 Pd3 59.84(2) 3_665 . ?
Pd4 Pd5 Pd4 62.46(4) 3_665 . ?
Pd4 Pd5 Pd4 62.46(4) 3_665 2_655 ?
Pd4 Pd5 Pd4 62.46(4) . 2_655 ?
Pd4 Pd5 Pd2 64.12(2) 3_665 2_655 ?
Pd4 Pd5 Pd2 118.52(3) . 2_655 ?
Pd4 Pd5 Pd2 114.20(3) 2_655 2_655 ?
Pd4 Pd5 Pd2 118.52(3) 3_665 . ?
Pd4 Pd5 Pd2 114.21(3) . . ?
Pd4 Pd5 Pd2 64.12(2) 2_655 . ?
Pd2 Pd5 Pd2 116.562(19) 2_655 . ?
Pd4 Pd5 Pd2 114.20(3) 3_665 3_665 ?
Pd4 Pd5 Pd2 64.12(2) . 3_665 ?
Pd4 Pd5 Pd2 118.52(3) 2_655 3_665 ?
Pd2 Pd5 Pd2 116.561(19) 2_655 3_665 ?
Pd2 Pd5 Pd2 116.563(19) . 3_665 ?
Pd4 Pd5 Pd1 120.25(2) 3_665 3_665 ?
Pd4 Pd5 Pd1 174.86(2) . 3_665 ?
Pd4 Pd5 Pd1 114.26(2) 2_655 3_665 ?
Pd2 Pd5 Pd1 66.18(3) 2_655 3_665 ?
Pd2 Pd5 Pd1 60.77(2) . 3_665 ?
Pd2 Pd5 Pd1 116.38(5) 3_665 3_665 ?
Pd4 Pd5 Pd1 114.264(19) 3_665 . ?
Pd4 Pd5 Pd1 120.25(2) . . ?
Pd4 Pd5 Pd1 174.86(2) 2_655 . ?
Pd2 Pd5 Pd1 60.77(2) 2_655 . ?
Pd2 Pd5 Pd1 116.38(5) . . ?
Pd2 Pd5 Pd1 66.18(3) 3_665 . ?
Pd1 Pd5 Pd1 63.36(4) 3_665 . ?
Pd4 Pd5 Pd1 174.85(2) 3_665 2_655 ?
Pd4 Pd5 Pd1 114.26(2) . 2_655 ?
Pd4 Pd5 Pd1 120.25(2) 2_655 2_655 ?
Pd2 Pd5 Pd1 116.38(5) 2_655 2_655 ?
Pd2 Pd5 Pd1 66.18(3) . 2_655 ?
Pd2 Pd5 Pd1 60.77(2) 3_665 2_655 ?
Pd1 Pd5 Pd1 63.36(4) 3_665 2_655 ?
Pd1 Pd5 Pd1 63.36(4) . 2_655 ?
Pd4 Pd5 Pd3 67.53(3) 3_665 3_665 ?
Pd4 Pd5 Pd3 116.55(5) . 3_665 ?
Pd4 Pd5 Pd3 61.08(3) 2_655 3_665 ?
Pd2 Pd5 Pd3 64.987(18) 2_655 3_665 ?
Pd2 Pd5 Pd3 61.419(18) . 3_665 ?
Pd2 Pd5 Pd3 177.98(3) 3_665 3_665 ?
Pd1 Pd5 Pd3 62.76(2) 3_665 3_665 ?
Pd1 Pd5 Pd3 114.30(3) . 3_665 ?
Pd1 Pd5 Pd3 117.52(3) 2_655 3_665 ?
Pd4 Pd5 Pd3 116.55(5) 3_665 2_655 ?
Pd4 Pd5 Pd3 61.08(3) . 2_655 ?
Pd4 Pd5 Pd3 67.53(3) 2_655 2_655 ?
Pd2 Pd5 Pd3 177.97(3) 2_655 2_655 ?
Pd2 Pd5 Pd3 64.988(18) . 2_655 ?
Pd2 Pd5 Pd3 61.418(18) 3_665 2_655 ?
Pd1 Pd5 Pd3 114.31(3) 3_665 2_655 ?
Pd1 Pd5 Pd3 117.52(3) . 2_655 ?
Pd1 Pd5 Pd3 62.76(2) 2_655 2_655 ?
Pd3 Pd5 Pd3 117.029(18) 3_665 2_655 ?
Pd4 Pd5 Pd3 61.08(3) 3_665 . ?
Pd4 Pd5 Pd3 67.53(3) . . ?
Pd4 Pd5 Pd3 116.55(5) 2_655 . ?
Pd2 Pd5 Pd3 61.418(18) 2_655 . ?
Pd2 Pd5 Pd3 177.97(3) . . ?
Pd2 Pd5 Pd3 64.986(18) 3_665 . ?
Pd1 Pd5 Pd3 117.52(3) 3_665 . ?
Pd1 Pd5 Pd3 62.75(2) . . ?
Pd1 Pd5 Pd3 114.30(3) 2_655 . ?
Pd3 Pd5 Pd3 117.028(18) 3_665 . ?
Pd3 Pd5 Pd3 117.027(18) 2_655 . ?
C5 Pd6 C4 162.3(4) . 3_665 ?
C5 Pd6 P3 96.0(3) . . ?
C4 Pd6 P3 100.6(3) 3_665 . ?
C5 Pd6 Pd2 115.8(3) . 3_665 ?
C4 Pd6 Pd2 47.5(3) 3_665 3_665 ?
P3 Pd6 Pd2 148.10(9) . 3_665 ?
C5 Pd6 Pd3 49.4(3) . . ?
C4 Pd6 Pd3 113.9(3) 3_665 . ?
P3 Pd6 Pd3 145.32(9) . . ?
Pd2 Pd6 Pd3 66.56(2) 3_665 . ?
C11 P1 C13 102.8(10) . . ?
C11 P1 C12 104.3(7) . . ?
C13 P1 C12 100.6(7) . . ?
C11 P1 Pd1 114.5(6) . . ?
C13 P1 Pd1 114.8(7) . . ?
C12 P1 Pd1 117.8(5) . . ?
C23 P2 C21 101.9(7) . . ?
C23 P2 C22 102.8(6) . . ?
C21 P2 C22 102.7(5) . . ?
C23 P2 Pd4 116.6(4) . . ?
C21 P2 Pd4 117.0(4) . . ?
C22 P2 Pd4 113.8(4) . . ?
C32 P3 C31 102.2(9) . . ?
C32 P3 C33 103.4(11) . . ?
C31 P3 C33 99.1(9) . . ?
C32 P3 Pd6 113.6(7) . . ?
C31 P3 Pd6 116.6(4) . . ?
C33 P3 Pd6 119.4(7) . . ?
O1 C1 Pd1 128.3(4) . 3_665 ?
O1 C1 Pd1 128.3(4) . 2_655 ?
Pd1 C1 Pd1 85.6(6) 3_665 2_655 ?
O1 C1 Pd1 128.3(4) . . ?
Pd1 C1 Pd1 85.6(6) 3_665 . ?
Pd1 C1 Pd1 85.6(6) 2_655 . ?
O2 C2 Pd2 128.0(8) . . ?
O2 C2 Pd1 135.4(9) . 3_665 ?
Pd2 C2 Pd1 82.7(3) . 3_665 ?
O2 C2 Pd3 125.8(8) . 3_665 ?
Pd2 C2 Pd3 82.8(4) . 3_665 ?
Pd1 C2 Pd3 84.6(4) 3_665 3_665 ?
O3 C3 Pd4 129.5(7) . . ?
O3 C3 Pd4 129.7(7) . 3_665 ?
Pd4 C3 Pd4 83.1(3) . 3_665 ?
O3 C3 Pd3 126.8(8) . . ?
Pd4 C3 Pd3 91.0(4) . . ?
Pd4 C3 Pd3 80.5(3) 3_665 . ?
O4 C4 Pd2 134.8(8) . . ?
O4 C4 Pd6 142.0(8) . 2_655 ?
Pd2 C4 Pd6 82.9(5) . 2_655 ?
O5 C5 Pd6 147.6(8) . . ?
O5 C5 Pd3 128.7(7) . . ?
Pd6 C5 Pd3 83.7(4) . . ?

loop_
_geom_bond_atom_site_label_1
_geom_bond_atom_site_label_2
_geom_bond_distance
_geom_bond_site_symmetry_2
_geom_bond_publ_flag
Pd1 C2 2.096(11) 2_655 ?
Pd1 C1 2.113(12) . ?
Pd1 P1 2.310(3) . ?
Pd1 Pd5 2.7334(13) . ?
Pd1 Pd2 2.7629(10) 2_655 ?
Pd1 Pd1 2.8708(12) 3_665 ?
Pd1 Pd1 2.8709(12) 2_655 ?
Pd1 Pd3 2.8758(11) . ?
Pd1 Pd2 2.9823(9) 3_665 ?
Pd2 C4 1.995(11) . ?
Pd2 C2 2.086(9) . ?
Pd2 Pd6 2.6867(9) 2_655 ?
Pd2 Pd5 2.7288(7) . ?
Pd2 Pd1 2.7629(10) 3_665 ?
Pd2 Pd3 2.8184(9) 3_665 ?
Pd2 Pd4 2.8836(11) 2_655 ?
Pd2 Pd3 2.9648(9) 2_655 ?
Pd2 Pd1 2.9823(9) 2_655 ?
Pd3 C5 2.074(10) . ?
Pd3 C2 2.176(11) 2_655 ?
Pd3 C3 2.186(11) . ?
Pd3 Pd6 2.7163(9) . ?
Pd3 Pd5 2.7893(7) . ?
Pd3 Pd4 2.7919(10) 3_665 ?
Pd3 Pd2 2.8184(9) 2_655 ?
Pd3 Pd2 2.9647(9) 3_665 ?
Pd3 Pd4 3.0534(10) . ?
Pd4 C3 2.093(9) . ?
Pd4 C3 2.133(9) 2_655 ?
Pd4 P2 2.324(2) . ?
Pd4 Pd5 2.7032(13) . ?
Pd4 Pd3 2.7918(10) 2_655 ?
Pd4 Pd4 2.8031(10) 3_665 ?
Pd4 Pd4 2.8032(10) 2_655 ?
Pd4 Pd2 2.8835(11) 3_665 ?
Pd5 Pd4 2.7032(13) 3_665 ?
Pd5 Pd4 2.7032(13) 2_655 ?
Pd5 Pd2 2.7288(7) 2_655 ?
Pd5 Pd2 2.7288(7) 3_665 ?
Pd5 Pd1 2.7334(13) 3_665 ?
Pd5 Pd1 2.7334(13) 2_655 ?
Pd5 Pd3 2.7892(7) 3_665 ?
Pd5 Pd3 2.7892(7) 2_655 ?
Pd6 C5 1.996(10) . ?
Pd6 C4 2.061(11) 3_665 ?
Pd6 P3 2.309(3) . ?
Pd6 Pd2 2.6866(9) 3_665 ?
P1 C11 1.79(2) . ?
P1 C13 1.794(18) . ?
P1 C12 1.833(12) . ?
P2 C23 1.763(14) . ?
P2 C21 1.826(11) . ?
P2 C22 1.837(11) . ?
P3 C32 1.80(2) . ?
P3 C31 1.809(15) . ?
P3 C33 1.81(2) . ?
O1 C1 1.16(2) . ?
C1 Pd1 2.113(12) 3_665 ?
C1 Pd1 2.113(12) 2_655 ?
C2 O2 1.196(12) . ?
C2 Pd1 2.096(11) 3_665 ?
C2 Pd3 2.177(11) 3_665 ?
C3 O3 1.176(13) . ?
C3 Pd4 2.133(9) 3_665 ?
C4 O4 1.168(14) . ?
C4 Pd6 2.061(11) 2_655 ?
C5 O5 1.174(13) . ?
O1S C1S 1.441(4) . ?
